data_4506695
loop_
_publ_author_name
'Deng, Ji-Hua'
'Zhong, Di-Chang'
'Luo, Xu-Zhong'
'Liu, Hui-Jin'
'Lu, Tong-Bu'

_publ_section_title
;
 2-Propyl-4,5-dicarboxylate-imidazole (H3PIDC) Based Cadmium(II)
 Coordination Compounds Stabilized by Supramolecular Interactions: From
 Mononuclear and Tetranuclear Oligomers to One-Dimensional (1D) Chain
 and Two-Dimensional (2D) Layer Polymers
;
_journal_issue 10
_journal_name_full 'Crystal Growth &amp; Design'
_journal_page_first 4861
_journal_paper_doi 10.1021/cg300678h
_journal_volume 12
_journal_year 2012
_chemical_formula_sum 'C16 H30 Cd N4 O14'
_chemical_formula_weight 614.84
_chemical_name_systematic
; 
 ? 
;
_space_group_IT_number 2
_symmetry_cell_setting triclinic
_symmetry_space_group_name_Hall '-P 1'
_symmetry_space_group_name_H-M 'P -1'
_atom_sites_solution_hydrogens geom
_atom_sites_solution_primary direct
_atom_sites_solution_secondary difmap
_audit_creation_method SHELXL-97
_cell_angle_alpha 83.643(4)
_cell_angle_beta 81.674(3)
_cell_angle_gamma 87.312(4)
_cell_formula_units_Z 2
_cell_length_a 10.638(2)
_cell_length_b 10.699(2)
_cell_length_c 11.374(2)
_cell_measurement_reflns_used 6176
_cell_measurement_temperature 173(2)
_cell_measurement_theta_max 27.05
_cell_measurement_theta_min 2.46
_cell_volume 1272.4(4)
_computing_cell_refinement 'Bruker SMART'
_computing_data_collection 'Bruker SMART'
_computing_data_reduction 'Bruker SAINT'
_computing_molecular_graphics 'Bruker SHELXTL'
_computing_publication_material 'Bruker SHELXTL'
_computing_structure_refinement 'SHELXL-97 (Sheldrick, 1997)'
_computing_structure_solution 'SHELXS-97 (Sheldrick, 1990)'
_diffrn_ambient_temperature 173(2)
_diffrn_measured_fraction_theta_full 0.988
_diffrn_measured_fraction_theta_max 0.988
_diffrn_measurement_device_type 'CCD area detector'
_diffrn_measurement_method 'phi and omega scans'
_diffrn_radiation_monochromator graphite
_diffrn_radiation_source 'fine-focus sealed tube'
_diffrn_radiation_type MoK\a
_diffrn_radiation_wavelength 0.71073
_diffrn_reflns_av_R_equivalents 0.0197
_diffrn_reflns_av_sigmaI/netI 0.0270
_diffrn_reflns_limit_h_max 12
_diffrn_reflns_limit_h_min -12
_diffrn_reflns_limit_k_max 12
_diffrn_reflns_limit_k_min -12
_diffrn_reflns_limit_l_max 13
_diffrn_reflns_limit_l_min -13
_diffrn_reflns_number 9199
_diffrn_reflns_theta_full 25.00
_diffrn_reflns_theta_max 25.00
_diffrn_reflns_theta_min 1.82
_diffrn_standards_decay_% 0
_diffrn_standards_interval_count 0
_diffrn_standards_interval_time 0
_diffrn_standards_number 0
_exptl_absorpt_coefficient_mu 0.930
_exptl_absorpt_correction_T_max 0.8966
_exptl_absorpt_correction_T_min 0.8505
_exptl_absorpt_correction_type multi-scan
_exptl_absorpt_process_details 'SADABS (SHELDRICK, 1996)'
_exptl_crystal_colour colorless
_exptl_crystal_density_diffrn 1.605
_exptl_crystal_density_method 'not measured'
_exptl_crystal_description block
_exptl_crystal_F_000 604
_exptl_crystal_size_max 0.18
_exptl_crystal_size_mid 0.16
_exptl_crystal_size_min 0.12
_refine_diff_density_max 0.718
_refine_diff_density_min -0.700
_refine_diff_density_rms 0.118
_refine_ls_extinction_method none
_refine_ls_goodness_of_fit_ref 1.075
_refine_ls_hydrogen_treatment constr
_refine_ls_matrix_type full
_refine_ls_number_parameters 330
_refine_ls_number_reflns 4420
_refine_ls_number_restraints 27
_refine_ls_restrained_S_all 1.088
_refine_ls_R_factor_all 0.0482
_refine_ls_R_factor_gt 0.0415
_refine_ls_shift/su_max 0.001
_refine_ls_shift/su_mean 0.000
_refine_ls_structure_factor_coef Fsqd
_refine_ls_weighting_details 'calc w=1/[\s^2^(Fo^2^)+(0.0872P)^2^+0.7992P] where P=(Fo^2^+2Fc^2^)/3'
_refine_ls_weighting_scheme calc
_refine_ls_wR_factor_gt 0.1218
_refine_ls_wR_factor_ref 0.1299
_reflns_number_gt 3848
_reflns_number_total 4420
_reflns_threshold_expression >2sigma(I)
_cod_data_source_file cg300678h_si_002.cif
_cod_data_source_block 1
_cod_depositor_comments
;
The following automatic conversions were performed:

'_symmetry_cell_setting' value 'Triclinic' changed to 'triclinic'
according to /home/saulius/struct/CIF-dictionaries/cif_core.dic
dictionary named 'cif_core.dic' version 2.4.2 from 2011-04-26.

Automatic conversion script
Id: cif_fix_values 1891 2012-01-12 08:04:46Z andrius 
;
_cod_original_sg_symbol_H-M P-1
_cod_database_code 4506695

loop_
_symmetry_equiv_pos_as_xyz
'x, y, z'
'-x, -y, -z'

loop_
_atom_site_label
_atom_site_type_symbol
_atom_site_fract_x
_atom_site_fract_y
_atom_site_fract_z
_atom_site_U_iso_or_equiv
_atom_site_adp_type
_atom_site_occupancy
_atom_site_symmetry_multiplicity
_atom_site_calc_flag
_atom_site_refinement_flags
_atom_site_disorder_assembly
_atom_site_disorder_group
C5 C 0.4571(4) 0.2790(4) 0.8516(4) 0.0490(9) Uani 0.646(9) 1 d PD A 1
C6 C 0.447(2) 0.4195(9) 0.8340(11) 0.069(4) Uani 0.646(9) 1 d PD A 1
H6A H 0.5042 0.4542 0.8802 0.082 Uiso 0.646(9) 1 calc PR A 1
H6B H 0.3610 0.4472 0.8630 0.082 Uiso 0.646(9) 1 calc PR A 1
C7 C 0.4803(13) 0.4692(10) 0.7011(11) 0.085(3) Uani 0.646(9) 1 d PD A 1
H7A H 0.5672 0.4444 0.6724 0.102 Uiso 0.646(9) 1 calc PR A 1
H7B H 0.4247 0.4331 0.6543 0.102 Uiso 0.646(9) 1 calc PR A 1
C8 C 0.4650(12) 0.6116(9) 0.6858(13) 0.108(4) Uani 0.646(9) 1 d PD A 1
H8A H 0.3891 0.6371 0.7351 0.129 Uiso 0.646(9) 1 calc PR A 1
H8B H 0.4590 0.6398 0.6037 0.129 Uiso 0.646(9) 1 calc PR A 1
H8C H 0.5372 0.6480 0.7091 0.129 Uiso 0.646(9) 1 calc PR A 1
C5' C 0.4571(4) 0.2790(4) 0.8516(4) 0.0490(9) Uani 0.354(9) 1 d PD A 2
C6' C 0.435(4) 0.4134(16) 0.878(3) 0.069(4) Uani 0.354(9) 1 d PD A 2
H6'1 H 0.4571 0.4216 0.9563 0.082 Uiso 0.354(9) 1 calc PR A 2
H6'2 H 0.3448 0.4353 0.8800 0.082 Uiso 0.354(9) 1 calc PR A 2
C7' C 0.5100(17) 0.5037(16) 0.7872(17) 0.085(3) Uani 0.354(9) 1 d PD A 2
H7'1 H 0.4906 0.5888 0.8077 0.102 Uiso 0.354(9) 1 calc PR A 2
H7'2 H 0.5999 0.4862 0.7897 0.102 Uiso 0.354(9) 1 calc PR A 2
C8' C 0.482(4) 0.495(3) 0.665(2) 0.108(4) Uani 0.354(9) 1 d PD A 2
H8'1 H 0.5115 0.4146 0.6401 0.129 Uiso 0.354(9) 1 calc PR A 2
H8'2 H 0.5255 0.5604 0.6111 0.129 Uiso 0.354(9) 1 calc PR A 2
H8'3 H 0.3925 0.5053 0.6632 0.129 Uiso 0.354(9) 1 calc PR A 2
Cd1 Cd 0.15965(3) 0.20822(3) 0.80032(2) 0.04804(15) Uani 1 1 d . A .
C1 C 0.4252(4) 0.0855(4) 0.8313(3) 0.0404(8) Uani 1 1 d . A .
C2 C 0.3510(4) -0.0203(4) 0.8105(4) 0.0475(9) Uani 1 1 d . A .
C3 C 0.5475(4) 0.0904(4) 0.8593(3) 0.0411(8) Uani 1 1 d . A .
C4 C 0.6476(4) -0.0082(4) 0.8777(3) 0.0462(9) Uani 1 1 d . . .
C9 C 0.1547(3) 0.4255(3) 0.5981(3) 0.0382(8) Uani 1 1 d . A .
C10 C 0.1250(4) 0.4907(4) 0.7083(4) 0.0466(9) Uani 1 1 d . A .
C11 C 0.1647(4) 0.4717(4) 0.4794(4) 0.0451(9) Uani 1 1 d . A .
C12 C 0.1488(4) 0.5979(4) 0.4157(4) 0.0524(10) Uani 1 1 d . . .
C13 C 0.1927(5) 0.2655(4) 0.4964(4) 0.0588(11) Uani 1 1 d D A .
C14 C 0.2063(8) 0.1321(6) 0.4660(6) 0.097(2) Uani 1 1 d DU . .
H14A H 0.1469 0.0813 0.5221 0.116 Uiso 1 1 calc R . .
H14B H 0.1831 0.1296 0.3869 0.116 Uiso 1 1 calc R . .
C15 C 0.3306(9) 0.0775(8) 0.4681(9) 0.126(3) Uani 1 1 d DU . .
H15A H 0.3615 0.0929 0.5412 0.151 Uiso 1 1 calc R . .
H15B H 0.3880 0.1156 0.4010 0.151 Uiso 1 1 calc R . .
C16 C 0.3275(12) -0.0663(9) 0.4609(10) 0.149(4) Uani 1 1 d DU . .
H16A H 0.2607 -0.1016 0.5194 0.223 Uiso 1 1 calc R . .
H16B H 0.4075 -0.1050 0.4764 0.223 Uiso 1 1 calc R . .
H16C H 0.3123 -0.0814 0.3826 0.223 Uiso 1 1 calc R . .
N1 N 0.3705(3) 0.2036(3) 0.8266(3) 0.0456(8) Uani 1 1 d . . .
N2 N 0.5638(3) 0.2135(3) 0.8717(3) 0.0477(8) Uani 1 1 d . . .
H2 H 0.6311 0.2440 0.8895 0.057 Uiso 1 1 calc R A 1
N3 N 0.1735(3) 0.2984(3) 0.6072(3) 0.0464(8) Uani 1 1 d . . .
N4 N 0.1884(4) 0.3690(4) 0.4184(3) 0.0561(9) Uani 1 1 d . . .
H4 H 0.1989 0.3700 0.3419 0.067 Uiso 1 1 calc R A .
O1 O 0.2406(3) -0.0003(3) 0.7888(3) 0.0559(7) Uani 1 1 d . . .
O2 O 0.4034(3) -0.1297(3) 0.8159(3) 0.0660(9) Uani 1 1 d . . .
O3 O 0.6198(3) -0.1203(3) 0.8651(3) 0.0611(8) Uani 1 1 d . . .
H3 H 0.5477 -0.1203 0.8478 0.092 Uiso 1 1 calc R . .
O4 O 0.7482(3) 0.0216(3) 0.9047(3) 0.0616(8) Uani 1 1 d . . .
O5 O 0.1191(3) 0.4248(3) 0.8062(3) 0.0577(8) Uani 1 1 d . . .
O6 O 0.1057(4) 0.6081(3) 0.6965(3) 0.0654(9) Uani 1 1 d . . .
O7 O 0.1232(4) 0.6912(3) 0.4807(3) 0.0705(9) Uani 1 1 d . . .
H7 H 0.1179 0.6645 0.5516 0.106 Uiso 1 1 calc R . .
O8 O 0.1581(4) 0.6135(4) 0.3091(3) 0.0719(10) Uani 1 1 d . . .
O9 O -0.0432(3) 0.1601(4) 0.7789(4) 0.0899(14) Uani 1 1 d . . .
O10 O 0.1082(4) 0.1725(5) 0.9989(3) 0.0950(15) Uani 1 1 d . . .
O1W O 0.8895(3) 0.2267(3) 0.1323(3) 0.0694(9) Uani 1 1 d . . .
O2W O 0.7426(5) 0.3422(5) 0.9582(5) 0.1051(15) Uani 1 1 d . . .
O3W O 0.2269(6) 0.3479(5) 0.1761(4) 0.1174(19) Uani 1 1 d . . .
O4W O 0.0835(7) 0.4873(7) 0.0383(6) 0.142(2) Uani 1 1 d . . .

loop_
_atom_site_aniso_label
_atom_site_aniso_U_11
_atom_site_aniso_U_22
_atom_site_aniso_U_33
_atom_site_aniso_U_23
_atom_site_aniso_U_13
_atom_site_aniso_U_12
C5 0.048(2) 0.042(2) 0.057(2) 0.0015(18) -0.0144(19) 0.0015(17)
C6 0.071(6) 0.037(3) 0.104(11) 0.001(5) -0.039(9) 0.000(3)
C7 0.069(5) 0.060(6) 0.121(9) 0.020(5) -0.021(6) -0.003(4)
C8 0.105(8) 0.065(5) 0.149(11) 0.009(6) -0.019(7) 0.000(5)
C5' 0.048(2) 0.042(2) 0.057(2) 0.0015(18) -0.0144(19) 0.0015(17)
C6' 0.071(6) 0.037(3) 0.104(11) 0.001(5) -0.039(9) 0.000(3)
C7' 0.069(5) 0.060(6) 0.121(9) 0.020(5) -0.021(6) -0.003(4)
C8' 0.105(8) 0.065(5) 0.149(11) 0.009(6) -0.019(7) 0.000(5)
Cd1 0.0415(2) 0.0528(2) 0.0468(2) 0.00961(14) -0.00919(13) 0.00350(13)
C1 0.0380(19) 0.043(2) 0.0379(19) 0.0032(15) -0.0047(15) 0.0023(15)
C2 0.047(2) 0.047(2) 0.047(2) -0.0040(17) -0.0066(17) 0.0026(18)
C3 0.0371(19) 0.047(2) 0.0361(19) 0.0032(16) -0.0029(15) 0.0033(16)
C4 0.041(2) 0.053(2) 0.040(2) 0.0064(17) 0.0007(16) 0.0063(17)
C9 0.0350(18) 0.042(2) 0.0372(18) -0.0011(15) -0.0069(14) 0.0002(15)
C10 0.045(2) 0.055(2) 0.040(2) -0.0036(18) -0.0101(16) 0.0059(18)
C11 0.038(2) 0.054(2) 0.041(2) -0.0012(18) -0.0027(16) 0.0024(17)
C12 0.043(2) 0.061(3) 0.050(2) 0.011(2) -0.0070(18) -0.0008(19)
C13 0.074(3) 0.056(3) 0.047(2) -0.007(2) -0.012(2) 0.009(2)
C14 0.118(4) 0.086(3) 0.085(3) -0.018(3) -0.010(3) 0.018(3)
C15 0.129(5) 0.118(4) 0.129(5) -0.015(4) -0.011(4) -0.002(4)
C16 0.162(5) 0.127(5) 0.155(5) -0.023(4) -0.013(4) 0.007(4)
N1 0.0409(17) 0.0435(18) 0.0514(19) 0.0017(15) -0.0091(14) 0.0012(14)
N2 0.0396(17) 0.050(2) 0.054(2) 0.0056(15) -0.0152(15) -0.0039(14)
N3 0.052(2) 0.0453(19) 0.0420(18) 0.0012(14) -0.0112(15) 0.0017(15)
N4 0.064(2) 0.067(2) 0.0360(17) -0.0041(16) -0.0080(16) 0.0104(18)
O1 0.0508(17) 0.0533(17) 0.0664(19) -0.0049(14) -0.0183(14) -0.0045(14)
O2 0.063(2) 0.0457(17) 0.092(2) -0.0145(16) -0.0165(18) 0.0064(15)
O3 0.0520(18) 0.0566(19) 0.073(2) -0.0066(16) -0.0104(15) 0.0151(14)
O4 0.0391(16) 0.072(2) 0.070(2) 0.0150(16) -0.0131(14) 0.0037(14)
O5 0.072(2) 0.0618(19) 0.0377(15) -0.0028(13) -0.0107(14) 0.0172(15)
O6 0.098(3) 0.0455(17) 0.0549(18) -0.0096(14) -0.0220(17) 0.0137(16)
O7 0.092(3) 0.0514(19) 0.066(2) 0.0120(16) -0.020(2) 0.0008(17)
O8 0.074(2) 0.082(2) 0.0509(19) 0.0223(17) -0.0065(16) 0.0090(18)
O9 0.050(2) 0.105(3) 0.105(3) 0.053(2) -0.0221(19) -0.0180(19)
O10 0.077(3) 0.131(4) 0.057(2) 0.034(2) 0.0103(18) 0.047(2)
O1W 0.061(2) 0.070(2) 0.079(2) -0.0258(18) 0.0031(17) -0.0125(16)
O2W 0.107(4) 0.107(3) 0.119(4) -0.028(3) -0.060(3) -0.004(3)
O3W 0.148(5) 0.144(4) 0.066(3) -0.043(3) -0.029(3) 0.053(4)
O4W 0.138(5) 0.171(6) 0.116(4) -0.025(4) -0.015(4) 0.016(4)

loop_
_atom_type_symbol
_atom_type_description
_atom_type_scat_dispersion_real
_atom_type_scat_dispersion_imag
_atom_type_scat_source
C C 0.0033 0.0016 'International Tables Vol C Tables 4.2.6.8 and 6.1.1.4'
H H 0.0000 0.0000 'International Tables Vol C Tables 4.2.6.8 and 6.1.1.4'
Cd Cd -0.8075 1.2024 'International Tables Vol C Tables 4.2.6.8 and 6.1.1.4'
N N 0.0061 0.0033 'International Tables Vol C Tables 4.2.6.8 and 6.1.1.4'
O O 0.0106 0.0060 'International Tables Vol C Tables 4.2.6.8 and 6.1.1.4'

loop_
_geom_angle_atom_site_label_1
_geom_angle_atom_site_label_2
_geom_angle_atom_site_label_3
_geom_angle
N1 C5 N2 110.8(4)
N1 C5 C6 124.0(10)
N2 C5 C6 124.1(10)
C5 C6 C7 111.2(8)
C5 C6 H6A 109.4
C7 C6 H6A 109.4
C5 C6 H6B 109.4
C7 C6 H6B 109.4
H6A C6 H6B 108.0
C8 C7 C6 109.9(11)
C8 C7 H7A 109.7
C6 C7 H7A 109.7
C8 C7 H7B 109.7
C6 C7 H7B 109.7
H7A C7 H7B 108.2
C7' C6' H6'1 109.1
C7' C6' H6'2 109.1
H6'1 C6' H6'2 107.8
C8' C7' C6' 112(2)
C8' C7' H7'1 109.1
C6' C7' H7'1 109.1
C8' C7' H7'2 109.1
C6' C7' H7'2 109.1
H7'1 C7' H7'2 107.9
C7' C8' H8'1 109.5
C7' C8' H8'2 109.5
H8'1 C8' H8'2 109.5
C7' C8' H8'3 109.5
H8'1 C8' H8'3 109.5
H8'2 C8' H8'3 109.5
O10 Cd1 N3 162.40(14)
O10 Cd1 O9 89.18(17)
N3 Cd1 O9 85.61(13)
O10 Cd1 N1 88.76(15)
N3 Cd1 N1 100.23(12)
O9 Cd1 N1 165.92(14)
O10 Cd1 O5 91.31(15)
N3 Cd1 O5 72.59(11)
O9 Cd1 O5 96.11(15)
N1 Cd1 O5 97.86(12)
O10 Cd1 O1 91.43(14)
N3 Cd1 O1 105.70(12)
O9 Cd1 O1 94.18(14)
N1 Cd1 O1 71.95(11)
O5 Cd1 O1 169.39(11)
N1 C1 C3 109.2(3)
N1 C1 C2 119.1(3)
C3 C1 C2 131.6(4)
O1 C2 O2 122.5(4)
O1 C2 C1 119.3(4)
O2 C2 C1 118.1(4)
N2 C3 C1 105.4(3)
N2 C3 C4 122.3(4)
C1 C3 C4 132.4(4)
O4 C4 O3 124.7(4)
O4 C4 C3 119.2(4)
O3 C4 C3 116.1(4)
N3 C9 C11 109.4(3)
N3 C9 C10 119.8(3)
C11 C9 C10 130.8(4)
O5 C10 O6 124.4(4)
O5 C10 C9 117.6(4)
O6 C10 C9 118.0(4)
N4 C11 C9 105.1(4)
N4 C11 C12 120.8(4)
C9 C11 C12 134.0(4)
O8 C12 O7 121.6(4)
O8 C12 C11 121.3(5)
O7 C12 C11 117.0(4)
N3 C13 N4 109.4(4)
N3 C13 C14 124.3(5)
N4 C13 C14 126.1(5)
C15 C14 C13 114.3(7)
C15 C14 H14A 108.7
C13 C14 H14A 108.7
C15 C14 H14B 108.7
C13 C14 H14B 108.7
H14A C14 H14B 107.6
C14 C15 C16 109.7(8)
C14 C15 H15A 109.7
C16 C15 H15A 109.7
C14 C15 H15B 109.7
C16 C15 H15B 109.7
H15A C15 H15B 108.2
C15 C16 H16A 109.5
C15 C16 H16B 109.5
H16A C16 H16B 109.5
C15 C16 H16C 109.5
H16A C16 H16C 109.5
H16B C16 H16C 109.5
C5 N1 C1 106.1(3)
C5 N1 Cd1 140.0(3)
C1 N1 Cd1 113.4(2)
C5 N2 C3 108.5(3)
C5 N2 H2 125.7
C3 N2 H2 125.7
C13 N3 C9 106.8(3)
C13 N3 Cd1 139.9(3)
C9 N3 Cd1 113.3(2)
C13 N4 C11 109.2(4)
C13 N4 H4 125.4
C11 N4 H4 125.4
C2 O1 Cd1 115.8(3)
C4 O3 H3 109.5
C10 O5 Cd1 116.8(3)
C12 O7 H7 109.5

loop_
_geom_bond_atom_site_label_1
_geom_bond_atom_site_label_2
_geom_bond_distance
C5 N1 1.333(5)
C5 N2 1.340(5)
C5 C6 1.496(11)
C6 C7 1.542(14)
C6 H6A 0.9700
C6 H6B 0.9700
C7 C8 1.518(13)
C7 H7A 0.9700
C7 H7B 0.9700
C8 H8A 0.9600
C8 H8B 0.9600
C8 H8C 0.9600
C6' C7' 1.502(19)
C6' H6'1 0.9700
C6' H6'2 0.9700
C7' C8' 1.478(19)
C7' H7'1 0.9700
C7' H7'2 0.9700
C8' H8'1 0.9600
C8' H8'2 0.9600
C8' H8'3 0.9600
Cd1 O10 2.240(4)
Cd1 N3 2.286(3)
Cd1 O9 2.295(4)
Cd1 N1 2.303(3)
Cd1 O5 2.344(3)
Cd1 O1 2.364(3)
C1 N1 1.366(5)
C1 C3 1.389(5)
C1 C2 1.469(6)
C2 O1 1.239(5)
C2 O2 1.271(5)
C3 N2 1.362(5)
C3 C4 1.483(5)
C4 O4 1.221(5)
C4 O3 1.276(5)
C9 N3 1.360(5)
C9 C11 1.376(5)
C9 C10 1.489(5)
C10 O5 1.245(5)
C10 O6 1.258(5)
C11 N4 1.358(6)
C11 C12 1.475(6)
C12 O8 1.195(5)
C12 O7 1.303(6)
C13 N3 1.330(6)
C13 N4 1.343(6)
C13 C14 1.501(8)
C14 C15 1.422(10)
C14 H14A 0.9700
C14 H14B 0.9700
C15 C16 1.552(10)
C15 H15A 0.9700
C15 H15B 0.9700
C16 H16A 0.9600
C16 H16B 0.9600
C16 H16C 0.9600
N2 H2 0.8600
N4 H4 0.8600
O3 H3 0.8200
O7 H7 0.8200
